data_4349941
loop_
_publ_author_name
'Hao, Pengfei'
'Wang, Weipin'
'Zhang, Lifang'
'Shen, Junju'
'Fu, Yunlong'

_publ_section_title
;
 Metal-dependent electronic and photochromic behaviors of
 dimethylbenzotriazolium iodometallate hybrids
;
_journal_issue 1
_journal_name_full 'Inorganic Chemistry Frontiers'
_journal_page_first 287
_journal_paper_doi 10.1039/C8QI01067F
_journal_volume 6
_journal_year 2019
_chemical_formula_moiety 'Ag3 I4, C8 H10 N3'
_chemical_formula_sum 'C8 H10 Ag3 I4 N3'
_chemical_formula_weight 979.40
_space_group_IT_number 14
_space_group_name_Hall '-P 2ybc'
_space_group_name_H-M_alt 'P 1 21/c 1'
_symmetry_cell_setting monoclinic
_symmetry_space_group_name_Hall '-P 2ybc'
_symmetry_space_group_name_H-M 'P 1 21/c 1'
_atom_sites_solution_hydrogens geom
_atom_sites_solution_primary direct
_atom_sites_solution_secondary difmap
_audit_creation_method SHELXL-97
_audit_update_record
;
2016-06-22 deposited with the CCDC.
2018-11-29 downloaded from the CCDC.
;
_cell_angle_alpha 90.00
_cell_angle_beta 110.903(9)
_cell_angle_gamma 90.00
_cell_formula_units_Z 4
_cell_length_a 9.8549(8)
_cell_length_b 24.3664(14)
_cell_length_c 8.2594(7)
_cell_measurement_reflns_used 1860
_cell_measurement_temperature 293(2)
_cell_measurement_theta_max 28.0230
_cell_measurement_theta_min 3.2310
_cell_volume 1852.8(3)
_computing_cell_refinement
;
CrysAlisPro, Agilent Technologies,
Version 1.171.37.35 (release 13-08-2014 CrysAlis171 .NET)
(compiled Aug 13 2014,18:06:01)
;
_computing_data_collection
;
CrysAlisPro, Agilent Technologies,
Version 1.171.37.35 (release 13-08-2014 CrysAlis171 .NET)
(compiled Aug 13 2014,18:06:01)
;
_computing_data_reduction
;
CrysAlisPro, Agilent Technologies,
Version 1.171.37.35 (release 13-08-2014 CrysAlis171 .NET)
(compiled Aug 13 2014,18:06:01)
;
_computing_structure_refinement 'SHELXL-97 (Sheldrick, 1997)'
_computing_structure_solution 'SHELXS-97 (Sheldrick, 1990)'
_diffrn_ambient_temperature 293(2)
_diffrn_detector_area_resol_mean 16.0710
_diffrn_measured_fraction_theta_full 0.999
_diffrn_measured_fraction_theta_max 0.999
_diffrn_measurement_device_type 'Xcalibur, Eos, Gemini'
_diffrn_radiation_monochromator graphite
_diffrn_radiation_source 'fine-focus sealed tube'
_diffrn_radiation_type MoK\a
_diffrn_radiation_wavelength 0.71073
_diffrn_reflns_av_R_equivalents 0.0578
_diffrn_reflns_av_sigmaI/netI 0.0794
_diffrn_reflns_limit_h_max 12
_diffrn_reflns_limit_h_min -10
_diffrn_reflns_limit_k_max 21
_diffrn_reflns_limit_k_min -30
_diffrn_reflns_limit_l_max 6
_diffrn_reflns_limit_l_min -10
_diffrn_reflns_number 7952
_diffrn_reflns_theta_full 26.00
_diffrn_reflns_theta_max 26.00
_diffrn_reflns_theta_min 2.77
_exptl_absorpt_coefficient_mu 9.792
_exptl_absorpt_correction_T_max 0.8282
_exptl_absorpt_correction_T_min 0.5911
_exptl_absorpt_correction_type multi-scan
_exptl_absorpt_process_details
;
CrysAlisPro, Agilent Technologies,
Version 1.171.37.35 (release 13-08-2014 CrysAlis171 .NET)
(compiled Aug 13 2014,18:06:01)
Empirical absorption correction using spherical harmonics,
 implemented in SCALE3 ABSPACK scaling algorithm.
;
_exptl_crystal_colour colorless
_exptl_crystal_density_diffrn 3.511
_exptl_crystal_density_method 'not measured'
_exptl_crystal_description stick
_exptl_crystal_F_000 1728
_exptl_crystal_size_max 0.06
_exptl_crystal_size_mid 0.03
_exptl_crystal_size_min 0.02
_refine_diff_density_max 1.803
_refine_diff_density_min -1.940
_refine_diff_density_rms 0.337
_refine_ls_extinction_method none
_refine_ls_goodness_of_fit_ref 1.025
_refine_ls_hydrogen_treatment mixed
_refine_ls_matrix_type full
_refine_ls_number_parameters 165
_refine_ls_number_reflns 3639
_refine_ls_number_restraints 0
_refine_ls_restrained_S_all 1.025
_refine_ls_R_factor_all 0.0912
_refine_ls_R_factor_gt 0.0655
_refine_ls_shift/su_max 0.013
_refine_ls_shift/su_mean 0.000
_refine_ls_structure_factor_coef Fsqd
_refine_ls_weighting_details 'calc w=1/[\s^2^(Fo^2^)+(0.0890P)^2^+0.0000P] where P=(Fo^2^+2Fc^2^)/3'
_refine_ls_weighting_scheme calc
_refine_ls_wR_factor_gt 0.1615
_refine_ls_wR_factor_ref 0.1815
_reflns_number_gt 2553
_reflns_number_total 3639
_reflns_threshold_expression >2sigma(I)
_cod_data_source_file c8qi01067f2.cif
_cod_data_source_block compound2
_cod_original_cell_volume 1852.8(2)
_cod_original_sg_symbol_H-M 'P 21/c'
_cod_database_code 4349941

loop_
_symmetry_equiv_pos_as_xyz
'x, y, z'
'-x, y+1/2, -z+1/2'
'-x, -y, -z'
'x, -y-1/2, z-1/2'

loop_
_atom_site_label
_atom_site_type_symbol
_atom_site_fract_x
_atom_site_fract_y
_atom_site_fract_z
_atom_site_U_iso_or_equiv
_atom_site_adp_type
_atom_site_occupancy
_atom_site_symmetry_multiplicity
_atom_site_calc_flag
_atom_site_refinement_flags
Ag1 Ag 0.61064(15) 0.22793(5) 0.65871(17) 0.0618(4) Uani 1 1 d .
Ag2 Ag 0.60184(15) 0.15719(6) 0.34484(17) 0.0626(4) Uani 1 1 d .
Ag3 Ag 0.57331(18) 0.15934(6) -0.0515(2) 0.0716(4) Uani 1 1 d .
I1 I 0.67070(11) 0.11400(4) 0.68728(13) 0.0506(3) Uani 1 1 d .
I2 I 0.38929(10) 0.24592(4) 0.31206(12) 0.0445(3) Uani 1 1 d .
I3 I 0.46323(10) 0.07716(4) 0.09936(12) 0.0485(3) Uani 1 1 d .
I4 I 0.84022(11) 0.19751(4) 0.24876(15) 0.0561(3) Uani 1 1 d .
C6 C 0.1669(12) 0.0375(6) 0.6592(18) 0.043(4) Uani 1 1 d .
C5 C 0.2225(16) 0.0084(6) 0.555(2) 0.055(4) Uani 1 1 d .
H2 H 0.2340 -0.0295 0.5604 0.066 Uiso 1 1 calc R
C4 C 0.2601(18) 0.0420(6) 0.439(2) 0.058(4) Uani 1 1 d .
H3 H 0.2990 0.0257 0.3638 0.069 Uiso 1 1 calc R
C3 C 0.2415(17) 0.0988(7) 0.433(2) 0.061(4) Uani 1 1 d .
H4 H 0.2671 0.1187 0.3524 0.073 Uiso 1 1 calc R
C2 C 0.1888(15) 0.1259(7) 0.538(2) 0.055(4) Uani 1 1 d .
H5 H 0.1792 0.1639 0.5346 0.066 Uiso 1 1 calc R
C1 C 0.1488(14) 0.0940(7) 0.6535(19) 0.045(3) Uani 1 1 d .
C8 C 0.0670(19) 0.1599(7) 0.843(3) 0.073(6) Uani 1 1 d .
H7A H 0.0076 0.1554 0.9119 0.110 Uiso 1 1 calc R
H7B H 0.0174 0.1828 0.7446 0.110 Uiso 1 1 calc R
H7C H 0.1574 0.1768 0.9108 0.110 Uiso 1 1 calc R
C7 C 0.1253(17) -0.0355(6) 0.860(2) 0.060(4) Uani 1 1 d .
H8A H 0.2157 -0.0417 0.9537 0.090 Uiso 1 1 calc R
H8B H 0.1152 -0.0616 0.7694 0.090 Uiso 1 1 calc R
H8C H 0.0464 -0.0400 0.9017 0.090 Uiso 1 1 calc R
N3 N 0.1229(13) 0.0199(5) 0.7934(16) 0.052(3) Uani 1 1 d .
N2 N 0.0787(13) 0.0629(6) 0.8641(19) 0.055(3) Uani 1 1 d .
N1 N 0.0957(12) 0.1057(5) 0.7814(18) 0.050(3) Uani 1 1 d .

loop_
_atom_site_aniso_label
_atom_site_aniso_U_11
_atom_site_aniso_U_22
_atom_site_aniso_U_33
_atom_site_aniso_U_23
_atom_site_aniso_U_13
_atom_site_aniso_U_12
Ag1 0.0780(9) 0.0421(7) 0.0661(9) -0.0016(6) 0.0266(7) -0.0029(6)
Ag2 0.0863(9) 0.0494(8) 0.0537(8) -0.0067(6) 0.0267(7) -0.0016(7)
Ag3 0.1049(11) 0.0533(8) 0.0680(9) 0.0110(7) 0.0445(8) 0.0064(8)
I1 0.0698(7) 0.0379(5) 0.0439(6) 0.0018(4) 0.0199(5) 0.0096(5)
I2 0.0542(6) 0.0363(5) 0.0442(6) 0.0021(4) 0.0189(4) 0.0037(4)
I3 0.0556(6) 0.0403(5) 0.0480(6) -0.0038(4) 0.0166(5) -0.0071(5)
I4 0.0486(6) 0.0454(6) 0.0706(7) 0.0005(5) 0.0168(5) 0.0001(5)
C6 0.024(6) 0.051(9) 0.044(8) 0.007(7) -0.001(5) 0.021(6)
C5 0.060(9) 0.024(7) 0.077(11) 0.017(8) 0.018(8) 0.016(7)
C4 0.080(11) 0.024(7) 0.062(10) 0.009(7) 0.018(8) 0.016(8)
C3 0.069(11) 0.050(10) 0.065(11) -0.005(9) 0.027(9) -0.007(8)
C2 0.041(8) 0.051(10) 0.065(11) 0.000(9) 0.008(7) 0.001(7)
C1 0.038(7) 0.054(9) 0.046(8) 0.002(7) 0.018(6) -0.003(7)
C8 0.065(11) 0.058(11) 0.114(16) -0.025(11) 0.052(11) -0.004(9)
C7 0.062(10) 0.035(8) 0.079(12) 0.008(8) 0.019(8) 0.001(8)
N3 0.062(8) 0.043(8) 0.051(8) 0.006(6) 0.020(6) 0.006(6)
N2 0.042(7) 0.055(8) 0.080(10) -0.008(8) 0.036(7) 0.001(6)
N1 0.033(6) 0.040(7) 0.074(9) -0.003(7) 0.015(6) -0.005(5)

loop_
_atom_type_symbol
_atom_type_description
_atom_type_scat_dispersion_real
_atom_type_scat_dispersion_imag
_atom_type_scat_source
C C 0.0033 0.0016 'International Tables Vol C Tables 4.2.6.8 and 6.1.1.4'
H H 0.0000 0.0000 'International Tables Vol C Tables 4.2.6.8 and 6.1.1.4'
N N 0.0061 0.0033 'International Tables Vol C Tables 4.2.6.8 and 6.1.1.4'
Ag Ag -0.8971 1.1015 'International Tables Vol C Tables 4.2.6.8 and 6.1.1.4'
I I -0.4742 1.8119 'International Tables Vol C Tables 4.2.6.8 and 6.1.1.4'

loop_
_geom_angle_atom_site_label_1
_geom_angle_atom_site_label_2
_geom_angle_atom_site_label_3
_geom_angle
_geom_angle_site_symmetry_1
_geom_angle_site_symmetry_3
I4 Ag1 I1 119.42(6) 4_566 .
I4 Ag1 I2 114.27(5) 4_566 .
I1 Ag1 I2 106.68(5) . .
I4 Ag1 I2 113.45(5) 4_566 4_566
I1 Ag1 I2 109.87(5) . 4_566
I2 Ag1 I2 88.89(4) . 4_566
I4 Ag1 Ag3 117.50(6) 4_566 1_556
I1 Ag1 Ag3 58.46(4) . 1_556
I2 Ag1 Ag3 126.12(6) . 1_556
I2 Ag1 Ag3 57.82(4) 4_566 1_556
I4 Ag1 Ag2 111.39(5) 4_566 .
I1 Ag1 Ag2 57.66(4) . .
I2 Ag1 Ag2 58.56(4) . .
I2 Ag1 Ag2 132.52(6) 4_566 .
Ag3 Ag1 Ag2 112.22(6) 1_556 .
I4 Ag1 Ag3 60.70(5) 4_566 4_566
I1 Ag1 Ag3 150.13(5) . 4_566
I2 Ag1 Ag3 56.17(4) . 4_566
I2 Ag1 Ag3 95.05(5) 4_566 4_566
Ag3 Ag1 Ag3 150.96(6) 1_556 4_566
Ag2 Ag1 Ag3 93.45(5) . 4_566
I4 Ag1 Ag2 57.45(4) 4_566 4_566
I1 Ag1 Ag2 148.86(6) . 4_566
I2 Ag1 Ag2 101.44(5) . 4_566
I2 Ag1 Ag2 57.09(4) 4_566 4_566
Ag3 Ag1 Ag2 94.05(5) 1_556 4_566
Ag2 Ag1 Ag2 153.04(6) . 4_566
Ag3 Ag1 Ag2 59.59(4) 4_566 4_566
I3 Ag2 I1 110.03(5) . .
I3 Ag2 I4 105.75(5) . .
I1 Ag2 I4 117.66(6) . .
I3 Ag2 I2 107.29(5) . .
I1 Ag2 I2 105.65(5) . .
I4 Ag2 I2 110.08(5) . .
I3 Ag2 Ag1 149.19(6) . .
I1 Ag2 Ag1 56.64(4) . .
I4 Ag2 Ag1 104.91(5) . .
I2 Ag2 Ag1 58.35(4) . .
I3 Ag2 Ag3 54.86(4) . .
I1 Ag2 Ag3 157.58(6) . .
I4 Ag2 Ag3 59.81(4) . .
I2 Ag2 Ag3 95.40(5) . .
Ag1 Ag2 Ag3 145.02(6) . .
I3 Ag2 Ag1 110.55(5) . 4_565
I1 Ag2 Ag1 139.14(6) . 4_565
I4 Ag2 Ag1 53.96(4) . 4_565
I2 Ag2 Ag1 57.14(4) . 4_565
Ag1 Ag2 Ag1 85.29(3) . 4_565
Ag3 Ag2 Ag1 60.05(4) . 4_565
I3 Ag3 I1 110.37(6) . 1_554
I3 Ag3 I2 117.24(6) . 4_565
I1 Ag3 I2 110.11(5) 1_554 4_565
I3 Ag3 I4 102.53(5) . .
I1 Ag3 I4 107.80(6) 1_554 .
I2 Ag3 I4 108.16(5) 4_565 .
I3 Ag3 Ag1 157.58(7) . 1_554
I1 Ag3 Ag1 57.01(4) 1_554 1_554
I2 Ag3 Ag1 59.53(4) 4_565 1_554
I4 Ag3 Ag1 99.26(5) . 1_554
I3 Ag3 Ag2 55.38(4) . .
I1 Ag3 Ag2 146.51(6) 1_554 .
I2 Ag3 Ag2 103.05(5) 4_565 .
I4 Ag3 Ag2 55.54(4) . .
Ag1 Ag3 Ag2 145.62(6) 1_554 .
I3 Ag3 Ag1 111.30(5) . 4_565
I1 Ag3 Ag1 137.07(6) 1_554 4_565
I2 Ag3 Ag1 57.52(4) 4_565 4_565
I4 Ag3 Ag1 52.95(4) . 4_565
Ag1 Ag3 Ag1 86.14(4) 1_554 4_565
Ag2 Ag3 Ag1 60.36(4) . 4_565
Ag1 I1 Ag2 65.69(4) . .
Ag1 I1 Ag3 64.53(4) . 1_556
Ag2 I1 Ag3 125.09(5) . 1_556
Ag3 I2 Ag1 66.30(5) 4_566 .
Ag3 I2 Ag2 102.82(5) 4_566 .
Ag1 I2 Ag2 63.09(4) . .
Ag3 I2 Ag1 62.66(4) 4_566 4_565
Ag1 I2 Ag1 92.56(5) . 4_565
Ag2 I2 Ag1 65.77(4) . 4_565
Ag3 I3 Ag2 69.76(5) . .
Ag1 I4 Ag2 68.59(5) 4_565 .
Ag1 I4 Ag3 66.35(4) 4_565 .
Ag2 I4 Ag3 64.65(4) . .
C5 C6 C1 124.6(14) . .
C5 C6 N3 130.3(14) . .
C1 C6 N3 105.1(12) . .
C6 C5 C4 112.8(14) . .
C3 C4 C5 122.6(16) . .
C2 C3 C4 123.0(17) . .
C3 C2 C1 116.1(16) . .
N1 C1 C6 105.1(13) . .
N1 C1 C2 133.8(15) . .
C6 C1 C2 121.0(14) . .
N2 N3 C6 110.3(13) . .
N2 N3 C7 121.4(13) . .
C6 N3 C7 128.3(13) . .
N1 N2 N3 106.0(12) . .
N2 N1 C1 113.5(13) . .
N2 N1 C8 117.7(14) . .
C1 N1 C8 128.6(14) . .

loop_
_geom_bond_atom_site_label_1
_geom_bond_atom_site_label_2
_geom_bond_distance
_geom_bond_site_symmetry_2
Ag1 I4 2.7878(17) 4_566
Ag1 I1 2.8306(17) .
Ag1 I2 2.9481(17) .
Ag1 I2 2.9564(16) 4_566
Ag1 Ag3 3.0469(18) 1_556
Ag1 Ag2 3.0884(18) .
Ag1 Ag3 3.200(2) 4_566
Ag1 Ag2 3.2096(19) 4_566
Ag2 I3 2.7935(16) .
Ag2 I1 2.8633(17) .
Ag2 I4 2.9059(17) .
Ag2 I2 2.9548(16) .
Ag2 Ag3 3.185(2) .
Ag2 Ag1 3.2096(19) 4_565
Ag3 I3 2.7758(17) .
Ag3 I1 2.8762(17) 1_554
Ag3 I2 2.9031(17) 4_565
Ag3 I4 3.046(2) .
Ag3 Ag1 3.0469(18) 1_554
Ag3 Ag1 3.200(2) 4_565
I1 Ag3 2.8762(17) 1_556
I2 Ag3 2.9031(17) 4_566
I2 Ag1 2.9564(16) 4_565
I4 Ag1 2.7878(17) 4_565
C6 C5 1.37(2) .
C6 C1 1.39(2) .
C6 N3 1.394(18) .
C5 C4 1.40(2) .
C4 C3 1.40(2) .
C3 C2 1.33(2) .
C2 C1 1.39(2) .
C1 N1 1.366(19) .
C8 N1 1.48(2) .
C7 N3 1.457(19) .
N3 N2 1.345(17) .
N2 N1 1.290(18) .
